data_4032903
loop_
_publ_author_name
'Chang, Meng-Yang'
'Chen, Han-Yu'
'Wang, Heui-Sin'

_publ_section_title
;
 Regiocontrolled Synthesis of \a-Sulfonylmethyl o-Nitrostyrenes via
 ZnI2-Mediated Sulfonylation and AgNO2/Pd(PPh3)4-Promoted o-Nitration.
;
_journal_issue 19
_journal_name_full 'The Journal of organic chemistry'
_journal_page_first 10601
_journal_page_last 10610
_journal_paper_doi 10.1021/acs.joc.7b02311
_journal_volume 82
_journal_year 2017
_chemical_formula_sum 'C16 H15 N O5 S'
_chemical_formula_weight 333.35
_space_group_crystal_system monoclinic
_space_group_IT_number 14
_space_group_name_Hall '-P 2ybc'
_space_group_name_H-M_alt 'P 1 21/c 1'
_symmetry_space_group_name_Hall '-P 2ybc'
_symmetry_space_group_name_H-M 'P 1 21/c 1'
_atom_sites_solution_hydrogens mixed
_audit_creation_method SHELXL-2014/6
_cell_angle_alpha 90
_cell_angle_beta 106.133(5)
_cell_angle_gamma 90
_cell_formula_units_Z 4
_cell_length_a 10.958(3)
_cell_length_b 7.579(2)
_cell_length_c 18.911(5)
_cell_measurement_reflns_used 6290
_cell_measurement_temperature 100(2)
_cell_measurement_theta_max 26.4869
_cell_measurement_theta_min 2.5223
_cell_volume 1508.7(7)
_computing_cell_refinement 'SAINT V8.34A (Bruker AXS Inc., 2013)'
_computing_data_collection 'Bruker APEX2'
_computing_data_reduction 'SAINT V8.34A (Bruker AXS Inc., 2013)'
_computing_molecular_graphics 'Bruker SHELXTL'
_computing_publication_material 'Bruker SHELXTL'
_computing_structure_refinement 'SHELXL-2014/6 (Sheldrick, 2014)'
_diffrn_ambient_temperature 100(2)
_diffrn_detector_area_resol_mean 8.3333
_diffrn_measured_fraction_theta_full 0.961
_diffrn_measured_fraction_theta_max 0.911
_diffrn_measurement_device_type 'Bruker APEX-II CCD'
_diffrn_measurement_method '\f and \w scans'
_diffrn_radiation_type MoK\a
_diffrn_radiation_wavelength 0.71073
_diffrn_reflns_av_R_equivalents 0.0689
_diffrn_reflns_av_unetI/netI 0.0719
_diffrn_reflns_Laue_measured_fraction_full 0.961
_diffrn_reflns_Laue_measured_fraction_max 0.911
_diffrn_reflns_limit_h_max 13
_diffrn_reflns_limit_h_min -13
_diffrn_reflns_limit_k_max 9
_diffrn_reflns_limit_k_min -6
_diffrn_reflns_limit_l_max 23
_diffrn_reflns_limit_l_min -23
_diffrn_reflns_number 17601
_diffrn_reflns_point_group_measured_fraction_full 0.961
_diffrn_reflns_point_group_measured_fraction_max 0.911
_diffrn_reflns_theta_full 25.242
_diffrn_reflns_theta_max 27.104
_diffrn_reflns_theta_min 1.935
_exptl_absorpt_coefficient_mu 0.241
_exptl_absorpt_correction_T_max 0.9485
_exptl_absorpt_correction_T_min 0.7641
_exptl_absorpt_correction_type multi-scan
_exptl_absorpt_process_details 'SADABS V2014/4 (Bruker AXS Inc.)'
_exptl_crystal_colour Colorless
_exptl_crystal_density_diffrn 1.467
_exptl_crystal_density_meas ?
_exptl_crystal_density_method 'not measured'
_exptl_crystal_description Lump
_exptl_crystal_F_000 696
_exptl_crystal_size_max 0.26
_exptl_crystal_size_mid 0.22
_exptl_crystal_size_min 0.21
_refine_diff_density_max 0.770
_refine_diff_density_min -0.716
_refine_diff_density_rms 0.182
_refine_ls_extinction_coef 0.038(7)
_refine_ls_extinction_expression Fc^*^=kFc[1+0.001xFc^2^\l^3^/sin(2\q)]^-1/4^
_refine_ls_extinction_method SHELXL
_refine_ls_goodness_of_fit_ref 1.100
_refine_ls_hydrogen_treatment constr
_refine_ls_matrix_type full
_refine_ls_number_parameters 210
_refine_ls_number_reflns 3023
_refine_ls_number_restraints 0
_refine_ls_restrained_S_all 1.100
_refine_ls_R_factor_all 0.1205
_refine_ls_R_factor_gt 0.0964
_refine_ls_shift/su_max 0.000
_refine_ls_shift/su_mean 0.000
_refine_ls_structure_factor_coef Fsqd
_refine_ls_weighting_details 'w=1/[\s^2^(Fo^2^)+(0.1271P)^2^+8.0204P] where P=(Fo^2^+2Fc^2^)/3'
_refine_ls_weighting_scheme calc
_refine_ls_wR_factor_gt 0.2638
_refine_ls_wR_factor_ref 0.2805
_reflns_Friedel_coverage 0.000
_reflns_number_gt 2271
_reflns_number_total 3023
_reflns_threshold_expression 'I > 2\s(I)'
_cod_data_source_file jo7b02311_si_001.cif
_cod_data_source_block 161241LT_a_4f
_cod_depositor_comments
;
The following automatic conversions were performed:

'_exptl_crystal_density_meas' value 'not measured' was changed to '?'
- the value is perceived as not measured.

Automatic conversion script
Id: cif_fix_values 4973 2017-02-22 13:04:09Z antanas 

 Adding full bibliography for 4032901--4032905.cif.
;
_cod_original_cell_volume 1508.8(6)
_cod_database_code 4032903
_shelx_space_group_comment
;
The symmetry employed for this shelxl refinement is uniquely defined
by the following loop, which should always be used as a source of
symmetry information in preference to the above space-group names.
They are only intended as comments.
;
_shelxl_version_number 2014/6

loop_
_space_group_symop_operation_xyz
'x, y, z'
'-x, y+1/2, -z+1/2'
'-x, -y, -z'
'x, -y-1/2, z-1/2'

loop_
_atom_site_label
_atom_site_type_symbol
_atom_site_fract_x
_atom_site_fract_y
_atom_site_fract_z
_atom_site_U_iso_or_equiv
_atom_site_adp_type
_atom_site_occupancy
_atom_site_site_symmetry_order
_atom_site_calc_flag
_atom_site_refinement_flags_posn
_atom_site_refinement_flags_adp
S1 S 0.71729(10) 0.6068(2) 0.23787(6) 0.0238(5) Uani 1 1 d . .
O1 O 1.1158(3) 0.5598(7) 0.08551(18) 0.0366(13) Uani 1 1 d . .
O2 O 0.7581(3) 0.7223(6) 0.30105(16) 0.0270(10) Uani 1 1 d . .
O3 O 0.6740(3) 0.4344(6) 0.24849(19) 0.0306(11) Uani 1 1 d . .
O4 O 0.5042(5) 0.6286(7) -0.0593(2) 0.0451(13) Uani 1 1 d . .
O5 O 0.4352(3) 0.7705(7) 0.02048(19) 0.0345(12) Uani 1 1 d . .
C1 C 1.2417(4) 0.6223(10) 0.1186(3) 0.0321(16) Uani 1 1 d . .
H3 H 1.2400 0.7506 0.1248 0.048 Uiso 1 1 calc R U
H4 H 1.2959 0.5931 0.0868 0.048 Uiso 1 1 calc R U
H1 H 1.2756 0.5663 0.1667 0.048 Uiso 1 1 calc R U
C2 C 1.0304(4) 0.5741(10) 0.1254(2) 0.0290(16) Uani 1 1 d . .
C3 C 0.9146(5) 0.4894(9) 0.0951(2) 0.0287(15) Uani 1 1 d . .
H7 H 0.9012 0.4267 0.0501 0.034 Uiso 1 1 calc R U
C4 C 0.8190(4) 0.4956(9) 0.1299(2) 0.0287(15) Uani 1 1 d . .
H8 H 0.7407 0.4361 0.1099 0.034 Uiso 1 1 calc R U
C5 C 0.8404(4) 0.5914(8) 0.1951(2) 0.0196(12) Uani 1 1 d . .
C6 C 0.5871(4) 0.7090(9) 0.1709(2) 0.0265(14) Uani 1 1 d . .
H9 H 0.5602 0.6302 0.1275 0.032 Uiso 1 1 calc R U
H10 H 0.5146 0.7201 0.1922 0.032 Uiso 1 1 calc R U
C7 C 0.6156(4) 0.8864(9) 0.1455(2) 0.0241(13) Uani 1 1 d . .
C8 C 0.6813(4) 0.9020(8) 0.0862(2) 0.0224(12) Uani 1 1 d . .
C9 C 0.6398(4) 0.8250(9) 0.0158(2) 0.0254(14) Uani 1 1 d . .
C10 C 0.8163(6) 0.9385(15) -0.0193(3) 0.066(3) Uani 1 1 d . .
H2 H 0.8618 0.9538 -0.0549 0.079 Uiso 1 1 calc R U
C11 C 1.0517(4) 0.6688(9) 0.1909(2) 0.0254(14) Uani 1 1 d . .
H5 H 1.1306 0.7262 0.2117 0.031 Uiso 1 1 calc R U
C12 C 0.9540(4) 0.6772(9) 0.2254(2) 0.0249(13) Uani 1 1 d . .
H6 H 0.9660 0.7423 0.2697 0.030 Uiso 1 1 calc R U
C13 C 0.5896(5) 1.0316(10) 0.1782(3) 0.0355(16) Uani 1 1 d . .
H12 H 0.5527 1.0225 0.2179 0.043 Uiso 1 1 calc R U
H11 H 0.6080 1.1444 0.1618 0.043 Uiso 1 1 calc R U
C14 C 0.7945(5) 0.9945(11) 0.1019(3) 0.0385(19) Uani 1 1 d . .
H14 H 0.8274 1.0452 0.1493 0.046 Uiso 1 1 calc R U
C15 C 0.8611(5) 1.0150(12) 0.0495(4) 0.053(2) Uani 1 1 d . .
H13 H 0.9375 1.0816 0.0611 0.063 Uiso 1 1 calc R U
C16 C 0.7074(6) 0.8415(11) -0.0363(3) 0.0389(18) Uani 1 1 d . .
H15 H 0.6652 0.7678 -0.0936 0.080 Uiso 1 1 d . .
N1 N 0.5190(4) 0.7353(8) -0.0089(2) 0.0288(12) Uani 1 1 d . .

loop_
_atom_site_aniso_label
_atom_site_aniso_U_11
_atom_site_aniso_U_22
_atom_site_aniso_U_33
_atom_site_aniso_U_23
_atom_site_aniso_U_13
_atom_site_aniso_U_12
S1 0.0173(6) 0.0473(11) 0.0076(6) 0.0029(5) 0.0047(4) 0.0028(5)
O1 0.0156(16) 0.083(4) 0.0117(15) -0.0073(19) 0.0056(13) -0.0107(19)
O2 0.0218(16) 0.050(3) 0.0078(14) -0.0031(16) 0.0023(12) 0.0007(17)
O3 0.0261(18) 0.048(3) 0.0190(17) 0.0068(18) 0.0085(14) 0.0068(19)
O4 0.067(3) 0.055(4) 0.0119(17) -0.0097(19) 0.0082(18) -0.007(3)
O5 0.0132(15) 0.064(4) 0.0220(18) 0.0012(19) -0.0014(13) 0.0002(18)
C1 0.014(2) 0.063(5) 0.020(2) -0.001(3) 0.0053(18) -0.006(2)
C2 0.015(2) 0.064(5) 0.009(2) 0.001(2) 0.0043(16) -0.002(2)
C3 0.024(2) 0.052(5) 0.011(2) -0.009(2) 0.0063(18) -0.008(2)
C4 0.017(2) 0.056(5) 0.013(2) -0.003(2) 0.0026(17) -0.005(2)
C5 0.016(2) 0.034(4) 0.0104(19) 0.004(2) 0.0063(16) 0.004(2)
C6 0.014(2) 0.054(5) 0.014(2) 0.003(2) 0.0067(16) 0.002(2)
C7 0.016(2) 0.048(4) 0.0073(19) -0.002(2) 0.0012(16) 0.004(2)
C8 0.017(2) 0.036(4) 0.015(2) 0.001(2) 0.0040(17) 0.006(2)
C9 0.020(2) 0.044(4) 0.012(2) 0.005(2) 0.0040(17) 0.002(2)
C10 0.033(3) 0.142(9) 0.032(3) 0.043(4) 0.025(3) 0.029(4)
C11 0.015(2) 0.049(4) 0.011(2) -0.001(2) 0.0010(16) -0.003(2)
C12 0.019(2) 0.046(4) 0.0075(19) -0.002(2) 0.0005(16) 0.000(2)
C13 0.032(3) 0.062(5) 0.011(2) 0.006(3) 0.0026(19) 0.006(3)
C14 0.014(2) 0.079(6) 0.020(2) 0.012(3) 0.0002(18) -0.004(3)
C15 0.016(2) 0.097(7) 0.049(4) 0.030(4) 0.013(2) 0.002(3)
C16 0.038(3) 0.062(5) 0.020(2) 0.012(3) 0.016(2) 0.020(3)
N1 0.030(2) 0.043(4) 0.0099(18) 0.0013(19) -0.0013(15) 0.003(2)

loop_
_atom_type_symbol
_atom_type_description
_atom_type_scat_dispersion_real
_atom_type_scat_dispersion_imag
_atom_type_scat_source
C C 0.0033 0.0016 'International Tables Vol C Tables 4.2.6.8 and 6.1.1.4'
H H 0.0000 0.0000 'International Tables Vol C Tables 4.2.6.8 and 6.1.1.4'
N N 0.0061 0.0033 'International Tables Vol C Tables 4.2.6.8 and 6.1.1.4'
O O 0.0106 0.0060 'International Tables Vol C Tables 4.2.6.8 and 6.1.1.4'
S S 0.1246 0.1234 'International Tables Vol C Tables 4.2.6.8 and 6.1.1.4'

loop_
_geom_angle_atom_site_label_1
_geom_angle_atom_site_label_2
_geom_angle_atom_site_label_3
_geom_angle
O3 S1 O2 118.5(2)
O3 S1 C5 109.4(3)
O2 S1 C5 108.6(2)
O3 S1 C6 105.3(3)
O2 S1 C6 108.9(3)
C5 S1 C6 105.3(2)
C2 O1 C1 117.4(4)
O1 C1 H3 109.5
O1 C1 H4 109.5
H3 C1 H4 109.5
O1 C1 H1 109.5
H3 C1 H1 109.5
H4 C1 H1 109.5
O1 C2 C11 124.3(5)
O1 C2 C3 115.0(4)
C11 C2 C3 120.7(4)
C4 C3 C2 120.7(5)
C4 C3 H7 119.6
C2 C3 H7 119.6
C3 C4 C5 118.3(5)
C3 C4 H8 120.8
C5 C4 H8 120.8
C12 C5 C4 121.6(4)
C12 C5 S1 119.8(4)
C4 C5 S1 118.6(4)
C7 C6 S1 114.8(3)
C7 C6 H9 108.6
S1 C6 H9 108.6
C7 C6 H10 108.6
S1 C6 H10 108.6
H9 C6 H10 107.6
C13 C7 C6 120.4(5)
C13 C7 C8 119.5(6)
C6 C7 C8 120.0(5)
C14 C8 C9 116.6(5)
C14 C8 C7 118.0(5)
C9 C8 C7 125.4(5)
C16 C9 C8 122.4(5)
C16 C9 N1 115.6(5)
C8 C9 N1 121.8(4)
C16 C10 C15 120.5(5)
C16 C10 H2 119.8
C15 C10 H2 119.8
C2 C11 C12 118.4(5)
C2 C11 H5 120.8
C12 C11 H5 120.8
C5 C12 C11 120.2(5)
C5 C12 H6 119.9
C11 C12 H6 119.9
C7 C13 H12 120.0
C7 C13 H11 120.0
H12 C13 H11 120.0
C8 C14 C15 121.3(6)
C8 C14 H14 119.3
C15 C14 H14 119.3
C10 C15 C14 120.2(6)
C10 C15 H13 119.9
C14 C15 H13 119.9
C10 C16 C9 118.9(6)
C10 C16 H15 124.1
C9 C16 H15 116.9
O5 N1 O4 122.8(5)
O5 N1 C9 119.0(5)
O4 N1 C9 118.2(5)

loop_
_geom_bond_atom_site_label_1
_geom_bond_atom_site_label_2
_geom_bond_distance
S1 O3 1.423(5)
S1 O2 1.448(4)
S1 C5 1.759(4)
S1 C6 1.799(5)
O1 C2 1.361(5)
O1 C1 1.428(6)
O4 N1 1.227(6)
O5 N1 1.227(6)
C1 H3 0.9800
C1 H4 0.9800
C1 H1 0.9800
C2 C11 1.393(7)
C2 C3 1.395(7)
C3 C4 1.385(6)
C3 H7 0.9500
C4 C5 1.393(7)
C4 H8 0.9500
C5 C12 1.380(7)
C6 C7 1.489(9)
C6 H9 0.9900
C6 H10 0.9900
C7 C13 1.331(9)
C7 C8 1.496(6)
C8 C14 1.383(8)
C8 C9 1.408(7)
C9 C16 1.394(7)
C9 N1 1.446(7)
C10 C16 1.362(11)
C10 C15 1.385(12)
C10 H2 0.9500
C11 C12 1.401(6)
C11 H5 0.9500
C12 H6 0.9500
C13 H12 0.9500
C13 H11 0.9500
C14 C15 1.392(7)
C14 H14 0.9500
C15 H13 0.9500
C16 H15 1.1918
